data_4323370
loop_
_publ_author_name
'Takashi Shibahara'
'Syoji Kobayashi'
'Naoki Tsuji'
'Genta Sakane'
'Minoru Fukuhara'

_publ_section_title
;
 Sulfur-Bridged Cubane-Type Molybdenum-Gallium Clusters with Mo3GaS4n+ (n
 = 5, 6) Cores. X-ray Structures of [Mo3GaS4(H2O)12](CH3C6H4SO3)5.14H2O
 and [Mo3GaS4(H2O)12](CH3C6H4SO3)6.17H2O
;
_journal_name_full 'Inorganic Chemistry'
_journal_page_first 1702
_journal_page_last 1706
_journal_paper_doi 10.1021/ic960897u
_journal_volume 36
_journal_year 1997
_chemical_formula_sum 'C42 H100 Ga Mo3 O47 S10'
_chemical_formula_weight 2035.36
_space_group_IT_number 29
_symmetry_cell_setting orthorhombic
_symmetry_Int_Tables_number 29
_symmetry_space_group_name_Hall 'P 2c -2ac'
_symmetry_space_group_name_H-M 'P c a 21'
_audit_creation_date 'Fri Jul 19 18:11:58 1996'
_audit_creation_method 'from TEXRAY.INF file'
_cell_angle_alpha 90
_cell_angle_beta 90
_cell_angle_gamma 90
_cell_formula_units_Z 4
_cell_length_a 11.188(1)
_cell_length_b 30.936(4)
_cell_length_c 23.985(2)
_cell_measurement_reflns_used 25
_cell_measurement_temperature 290.2
_cell_measurement_theta_max 15.0
_cell_measurement_theta_min 10.0
_cell_volume 8301.5(15)
_computing_cell_refinement 'MSC/AFC Diffractometer Control'
_computing_data_collection 'MSC/AFC Diffractometer Control'
_computing_data_reduction teXsan
_computing_publication_material teXsan
_computing_structure_refinement teXsan
_computing_structure_solution SHELXS86
_diffrn_ambient_temperature 290.2
_diffrn_measurement_device 'Rigaku AFC6S'
_diffrn_measurement_method \w
_diffrn_orient_matrix_UB_11 0.00000
_diffrn_orient_matrix_UB_12 0.00000
_diffrn_orient_matrix_UB_13 0.00000
_diffrn_orient_matrix_UB_21 0.00000
_diffrn_orient_matrix_UB_22 0.00000
_diffrn_orient_matrix_UB_23 0.00000
_diffrn_orient_matrix_UB_31 0.00000
_diffrn_orient_matrix_UB_32 0.00000
_diffrn_orient_matrix_UB_33 0.00000
_diffrn_radiation_detector 'scintillation counter'
_diffrn_radiation_monochromator graphite
_diffrn_radiation_source 'Rigaku sealed tube'
_diffrn_radiation_type 'Mo K\a'
_diffrn_radiation_wavelength 0.7107
_diffrn_reflns_av_R_equivalents 18.84
_diffrn_reflns_av_sigmaI/netI 0.113
_diffrn_reflns_limit_h_max 15
_diffrn_reflns_limit_h_min 0
_diffrn_reflns_limit_k_max 0
_diffrn_reflns_limit_k_min -43
_diffrn_reflns_limit_l_max 33
_diffrn_reflns_limit_l_min 0
_diffrn_reflns_number 13174
_diffrn_reflns_reduction_process 'Lp corrections applied'
_diffrn_reflns_theta_max 30.00
_diffrn_reflns_theta_min 0.00
_diffrn_standards_decay_% -22.53
_diffrn_standards_interval_count 150
_diffrn_standards_number 3
_exptl_absorpt_coefficient_mu 1.107
_exptl_absorpt_correction_type none
_exptl_crystal_colour brown
_exptl_crystal_density_diffrn 1.628
_exptl_crystal_density_meas 1.63
_exptl_crystal_description plate
_exptl_crystal_F_000 4180.00
_exptl_crystal_size_max 0.450
_exptl_crystal_size_mid 0.450
_exptl_crystal_size_min 0.450
_refine_diff_density_max 1.20
_refine_diff_density_min -1.20
_refine_ls_extinction_coef 0.00011(5)
_refine_ls_extinction_method 'Zachariasen(1967) type 2 Gaussian isotropic'
_refine_ls_goodness_of_fit_obs 1.482
_refine_ls_matrix_type full
_refine_ls_number_constraints 0
_refine_ls_number_parameters 855
_refine_ls_number_reflns 6102
_refine_ls_number_restraints 0
_refine_ls_R_factor_obs 0.0586
_refine_ls_shift/esd_max 0.0140
_refine_ls_shift/esd_mean 0.0010
_refine_ls_structure_factor_coef F
_refine_ls_weighting_details 'w = 1/[\s^2^(Fo) + 0.00063|Fo|^2^]'
_refine_ls_weighting_scheme calc
_refine_ls_wR_factor_obs 0.0641
_reflns_number_observed 6102
_reflns_number_total 13112
_reflns_observed_criterion >3.0sigma(I)
_cod_data_source_file ic960897u_1.cif
_cod_data_source_block '[Mo3GaS4(H2O)12](pts)6_17H2O'
_cod_depositor_comments
;
 Marking attached hydrogen atoms.

 Antanas Vaitkus,
 2017-01-20

 Adding the _atom_site_type_symbol data item.

 Antanas Vaitkus,
 2017-01-20

The following automatic conversions were performed:

'_refine_ls_weighting_scheme' value 'w = 1/[\s^2^(Fo) +
0.00063|Fo|^2^]' was changed to 'calc'. New tag
'_refine_ls_weighting_details' was created. The value of the new tag
was set to 'w = 1/[\s^2^(Fo) + 0.00063|Fo|^2^]'.

Automatic conversion script
Id: cif_fix_values 3143 2015-03-26 13:38:13Z robertas 
;
_cod_original_cell_volume 8301(1)
_cod_original_sg_symbol_H-M 'P c a 21 '
_cod_original_formula_sum 'C42 H100 Ga Mo3 O47 S10 '
_cod_database_code 4323370

loop_
_symmetry_equiv_pos_as_xyz
'   +x,   +y,   +z'
'   -x,   -y,1/2+z'
'1/2-x,   +y,1/2+z'
'1/2+x,   -y,   +z'

loop_
_atom_site_aniso_label
_atom_site_aniso_U_11
_atom_site_aniso_U_22
_atom_site_aniso_U_33
_atom_site_aniso_U_12
_atom_site_aniso_U_13
_atom_site_aniso_U_23
Mo1 0.0273(5) 0.0333(5) 0.0259(4) 0.0026(4) 0.0023(5) 0.0007(5)
Mo2 0.0283(5) 0.0223(4) 0.0242(4) -0.0017(4) -0.0016(5) 0.0008(4)
Mo3 0.0265(4) 0.0241(4) 0.0240(4) -0.0010(4) -0.0007(5) 0.0009(5)
Ga1 0.0334(7) 0.0343(6) 0.0323(7) 0.0024(6) 0.0015(6) 0.0008(6)
S1 0.028(1) 0.033(1) 0.028(1) -0.002(1) 0.001(1) 0.001(1)
S2 0.038(1) 0.023(1) 0.032(2) 0.001(1) 0.002(1) 0.002(1)
S3 0.029(1) 0.025(1) 0.031(2) 0.000(1) 0.004(1) 0.001(1)
S4 0.028(1) 0.039(2) 0.023(1) 0.002(1) -0.004(1) -0.001(1)
Sp1 0.041(2) 0.056(2) 0.034(2) -0.008(2) -0.004(2) -0.005(2)
Sp2 0.040(2) 0.051(2) 0.044(2) 0.003(1) -0.003(2) -0.002(2)
Sp3 0.040(2) 0.038(2) 0.054(2) 0.007(1) -0.008(2) -0.003(2)
Sp4 0.067(3) 0.036(2) 0.049(2) 0.008(2) -0.002(2) -0.001(2)
Sp5 0.050(2) 0.052(2) 0.055(2) -0.007(2) 0.005(2) 0.001(2)
Sp6 0.066(3) 0.049(2) 0.054(2) 0.021(2) 0.004(2) 0.013(2)
O11 0.034(5) 0.055(6) 0.046(6) 0.008(4) 0.002(4) 0.024(4)
O12 0.039(5) 0.055(5) 0.042(5) 0.012(4) 0.005(4) -0.020(4)
O13 0.028(3) 0.060(5) 0.042(5) -0.008(3) -0.008(5) -0.004(5)
O21 0.036(4) 0.044(5) 0.048(5) -0.018(4) -0.012(4) -0.003(4)
O22 0.032(5) 0.034(4) 0.038(4) 0.009(4) -0.006(4) 0.010(3)
O23 0.050(5) 0.019(4) 0.037(4) 0.004(4) 0.000(4) -0.011(3)
O31 0.043(5) 0.035(4) 0.037(5) 0.005(4) 0.003(4) -0.017(3)
O32 0.036(4) 0.045(5) 0.035(5) -0.019(3) 0.002(4) -0.001(4)
O33 0.038(5) 0.023(4) 0.044(5) 0.008(4) 0.003(4) 0.009(3)
O41 0.063(6) 0.051(5) 0.044(5) 0.022(5) 0.016(5) 0.028(4)
O42 0.039(4) 0.060(6) 0.054(6) -0.020(4) 0.003(5) -0.011(5)
O43 0.035(5) 0.038(4) 0.033(4) 0.005(4) 0.011(4) -0.001(3)
Op11 0.042(3) 0.088(7) 0.045(6) -0.005(5) 0.002(5) -0.009(5)
Op12 0.050(6) 0.063(6) 0.045(5) -0.003(5) 0.008(4) -0.014(5)
Op13 0.069(7) 0.069(7) 0.043(5) 0.004(6) -0.018(5) 0.005(4)
Op21 0.047(4) 0.052(5) 0.053(5) -0.014(4) 0.004(5) 0.000(5)
Op22 0.077(8) 0.096(8) 0.050(6) 0.030(7) -0.018(5) 0.006(7)
Op23 0.041(6) 0.057(6) 0.060(6) 0.007(5) 0.020(5) -0.006(5)
Op31 0.044(5) 0.035(5) 0.138(9) 0.002(3) -0.026(8) 0.003(7)
Op32 0.044(6) 0.047(5) 0.057(5) 0.015(5) -0.011(4) 0.001(5)
Op33 0.052(6) 0.063(6) 0.056(6) 0.019(5) 0.000(4) 0.004(5)
Op41 0.14(1) 0.056(7) 0.055(6) 0.039(7) -0.054(6) -0.017(6)
Op42 0.086(8) 0.068(8) 0.14(1) -0.030(6) 0.034(9) 0.010(8)
Op43 0.074(8) 0.046(6) 0.058(5) 0.016(6) 0.005(5) -0.011(5)
Op51 0.100(9) 0.047(6) 0.067(6) -0.014(6) -0.025(6) -0.011(5)
Op52 0.068(8) 0.087(8) 0.066(7) -0.004(6) 0.028(5) 0.011(6)
Op53 0.077(6) 0.059(6) 0.096(9) 0.037(6) -0.006(7) 0.006(6)
Op61 0.069(6) 0.049(6) 0.117(10) 0.010(4) -0.036(7) 0.011(6)
Op62 0.043(6) 0.054(6) 0.071(6) 0.022(5) 0.006(4) 0.028(5)
Op63 0.18(1) 0.074(8) 0.053(6) 0.043(9) 0.054(7) 0.009(6)
Cp11 0.026(6) 0.055(3) 0.035(7) -0.011(5) 0.011(5) 0.001(5)
Cp12 0.034(7) 0.066(6) 0.054(9) -0.019(7) -0.008(6) -0.010(8)
Cp13 0.07(1) 0.064(6) 0.07(1) -0.011(7) -0.014(9) -0.009(8)
Cp14 0.064(9) 0.060(6) 0.044(9) -0.009(6) 0.017(6) -0.007(7)
Cp15 0.06(1) 0.057(7) 0.07(1) -0.013(8) 0.000(8) 0.002(8)
Cp16 0.049(9) 0.055(6) 0.052(9) -0.007(6) -0.012(7) 0.014(7)
Cp17 0.10(1) 0.063(7) 0.07(1) -0.03(1) 0.01(1) -0.018(9)
Cp21 0.048(6) 0.049(3) 0.053(8) -0.002(5) 0.023(6) -0.010(7)
Cp22 0.06(1) 0.081(8) 0.08(1) -0.028(8) 0.003(9) -0.024(10)
Cp23 0.10(2) 0.078(8) 0.09(1) -0.038(10) 0.02(1) -0.03(1)
Cp24 0.14(2) 0.045(6) 0.07(1) -0.020(8) 0.02(1) -0.001(9)
Cp25 0.10(1) 0.061(7) 0.08(1) 0.001(10) 0.02(1) 0.013(9)
Cp26 0.07(1) 0.062(7) 0.07(1) 0.021(8) 0.010(8) 0.015(8)
Cp27 0.29(3) 0.046(7) 0.11(2) 0.03(2) 0.06(2) 0.00(1)
Cp31 0.038(6) 0.036(4) 0.054(8) 0.002(4) -0.003(6) -0.010(6)
Cp32 0.06(1) 0.043(6) 0.08(1) 0.000(6) 0.005(9) 0.020(7)
Cp33 0.059(9) 0.042(6) 0.057(9) -0.003(6) 0.011(7) 0.023(7)
Cp34 0.051(8) 0.040(6) 0.055(9) 0.006(5) -0.008(6) 0.004(6)
Cp35 0.06(1) 0.048(6) 0.053(9) 0.009(6) 0.012(8) 0.010(6)
Cp36 0.038(7) 0.052(6) 0.056(9) 0.005(6) 0.002(6) 0.009(7)
Cp37 0.09(1) 0.042(7) 0.09(1) 0.022(8) -0.02(1) -0.009(8)
Cp41 0.044(7) 0.036(4) 0.032(7) 0.017(5) -0.013(5) -0.012(5)
Cp42 0.059(10) 0.054(7) 0.061(10) 0.015(7) 0.014(8) 0.013(7)
Cp43 0.060(10) 0.049(7) 0.09(1) 0.007(7) -0.002(9) -0.011(8)
Cp44 0.08(1) 0.042(6) 0.07(1) 0.029(7) -0.007(8) -0.017(7)
Cp45 0.05(1) 0.084(9) 0.07(1) 0.017(8) -0.010(8) -0.007(9)
Cp46 0.052(9) 0.088(9) 0.057(10) 0.033(9) 0.018(8) -0.008(8)
Cp47 0.11(2) 0.036(6) 0.17(2) 0.022(9) -0.02(2) -0.03(1)
Cp51 0.028(6) 0.047(4) 0.046(7) 0.000(4) 0.019(5) -0.013(6)
Cp52 0.040(8) 0.092(8) 0.055(10) -0.023(8) -0.003(7) -0.018(9)
Cp53 0.06(1) 0.091(8) 0.051(10) -0.012(8) -0.002(8) -0.018(8)
Cp54 0.074(10) 0.061(7) 0.039(8) -0.012(7) 0.019(6) -0.018(6)
Cp55 0.066(10) 0.061(7) 0.051(9) 0.000(7) 0.002(8) 0.004(7)
Cp56 0.032(8) 0.063(7) 0.067(10) 0.002(6) 0.002(7) 0.008(8)
Cp57 0.11(2) 0.070(8) 0.10(2) -0.05(1) 0.01(1) 0.01(1)
Cp61 0.055(8) 0.049(4) 0.044(8) 0.019(6) -0.007(6) 0.017(6)
Cp62 0.06(1) 0.066(7) 0.043(8) 0.008(7) 0.009(7) 0.018(7)
Cp63 0.054(9) 0.066(8) 0.07(1) 0.006(8) -0.009(7) 0.011(9)
Cp64 0.07(1) 0.059(7) 0.06(1) 0.015(7) 0.003(8) -0.003(8)
Cp65 0.07(1) 0.065(7) 0.06(1) 0.013(8) 0.009(9) 0.003(8)
Cp66 0.058(10) 0.063(7) 0.060(10) 0.016(8) 0.012(7) 0.017(8)
Cp67 0.09(1) 0.054(7) 0.10(1) 0.009(9) 0.01(1) -0.004(10)

loop_
_atom_site_label
_atom_site_type_symbol
_atom_site_fract_x
_atom_site_fract_y
_atom_site_fract_z
_atom_site_U_iso_or_equiv
_atom_site_thermal_displace_type
_atom_site_calc_flag
_atom_site_calc_attached_atom
_atom_site_occupancy
_atom_site_refinement_flags
_atom_site_attached_hydrogens
Mo1 Mo 0.49783(9) 0.27872(3) 0.00000 0.0288(2) Uani d . 1.00 S 0
Mo2 Mo 0.70092(9) 0.26978(3) 0.05762(6) 0.0249(2) Uani d . 1.00 . 0
Mo3 Mo 0.62125(8) 0.20409(3) -0.00442(6) 0.0249(2) Uani d . 1.00 . 0
Ga1 Ga 0.7567(1) 0.28459(4) -0.09156(7) 0.0333(3) Uani d . 1.00 . 0
S1 S 0.5250(3) 0.23159(10) 0.0749(1) 0.0296(7) Uani d . 1.00 . 0
S2 S 0.6645(3) 0.32393(8) -0.0085(1) 0.0312(7) Uani d . 1.00 . 0
S3 S 0.8104(3) 0.23512(8) -0.0117(1) 0.0285(7) Uani d . 1.00 . 0
S4 S 0.5647(3) 0.24542(9) -0.0810(1) 0.0299(7) Uani d . 1.00 . 0
Sp1 S 0.4260(3) 0.1227(1) -0.1575(1) 0.0438(9) Uani d . 1.00 . 0
Sp2 S 0.1159(3) 0.3676(1) 0.0012(2) 0.0451(9) Uani d . 1.00 . 0
Sp3 S 0.9862(3) 0.12766(10) -0.0078(2) 0.0441(9) Uani d . 1.00 . 0
Sp4 S 0.4521(4) 0.3931(1) 0.1820(2) 0.051(1) Uani d . 1.00 . 0
Sp5 S 0.4401(4) 0.0998(1) 0.1490(2) 0.052(1) Uani d . 1.00 . 0
Sp6 S 0.4260(4) 0.3803(1) -0.1830(2) 0.056(1) Uani d . 1.00 . 0
O11 O 0.4028(8) 0.3238(3) -0.0556(4) 0.045(3) Uani d . 1.00 . 2
O12 O 0.4030(7) 0.3212(3) 0.0615(4) 0.045(3) Uani d . 1.00 . 2
O13 O 0.3157(6) 0.2531(3) -0.0033(4) 0.044(2) Uani d . 1.00 . 2
O21 O 0.8692(7) 0.3048(3) 0.0800(4) 0.043(2) Uani d . 1.00 . 2
O22 O 0.7772(7) 0.2320(2) 0.1268(3) 0.035(2) Uani d . 1.00 . 2
O23 O 0.6516(8) 0.3085(2) 0.1320(3) 0.035(2) Uani d . 1.00 . 2
O31 O 0.6894(8) 0.1569(2) -0.0646(4) 0.038(2) Uani d . 1.00 . 2
O32 O 0.4715(7) 0.1595(2) -0.0109(4) 0.039(2) Uani d . 1.00 . 2
O33 O 0.6824(7) 0.1531(2) 0.0528(4) 0.035(2) Uani d . 1.00 . 2
O41 O 0.7014(8) 0.3251(3) -0.1462(4) 0.053(3) Uani d . 1.00 . 2
O42 O 0.9182(8) 0.3134(3) -0.0902(4) 0.051(3) Uani d . 1.00 . 2
O43 O 0.8189(7) 0.2466(2) -0.1507(3) 0.035(2) Uani d . 1.00 . 2
Op11 O 0.5571(8) 0.1279(3) -0.1521(4) 0.058(3) Uani d . 1.00 . 0
Op12 O 0.3669(8) 0.1359(3) -0.1055(4) 0.053(3) Uani d . 1.00 . 0
Op13 O 0.3774(9) 0.1446(3) -0.2057(4) 0.060(3) Uani d . 1.00 . 0
Op21 O -0.0071(8) 0.3514(3) 0.0038(5) 0.051(2) Uani d . 1.00 . 0
Op22 O 0.182(1) 0.3558(4) 0.0523(5) 0.074(4) Uani d . 1.00 . 0
Op23 O 0.1754(8) 0.3536(3) -0.0489(4) 0.053(3) Uani d . 1.00 . 0
Op31 O 1.0814(8) 0.1589(3) -0.0050(6) 0.072(3) Uani d . 1.00 . 0
Op32 O 0.9163(8) 0.1295(3) -0.0588(4) 0.049(3) Uani d . 1.00 . 0
Op33 O 0.9108(9) 0.1307(3) 0.0424(4) 0.057(3) Uani d . 1.00 . 0
Op41 O 0.528(1) 0.3915(3) 0.2286(5) 0.083(4) Uani d . 1.00 . 0
Op42 O 0.344(1) 0.3692(4) 0.1934(6) 0.097(5) Uani d . 1.00 . 0
Op43 O 0.5122(10) 0.3793(3) 0.1310(4) 0.060(3) Uani d . 1.00 . 0
Op51 O 0.498(1) 0.1148(3) 0.1998(4) 0.072(4) Uani d . 1.00 . 0
Op52 O 0.5191(10) 0.1023(4) 0.1019(5) 0.074(4) Uani d . 1.00 . 0
Op53 O 0.3265(10) 0.1212(3) 0.1420(5) 0.077(4) Uani d . 1.00 . 0
Op61 O 0.319(1) 0.3561(3) -0.1790(5) 0.079(4) Uani d . 1.00 . 0
Op62 O 0.5036(8) 0.3699(3) -0.1358(4) 0.056(3) Uani d . 1.00 . 0
Op63 O 0.486(1) 0.3759(4) -0.2331(5) 0.103(5) Uani d . 1.00 . 0
Ow1 O 0.6540(8) 0.1845(3) 0.2032(4) 0.051(3) Uiso d . 1.00 . 2
Ow2 O 1.0084(8) 0.1962(3) -0.1310(4) 0.053(3) Uiso d . 1.00 . 2
Ow3 O -0.1843(9) 0.1930(3) 0.2889(4) 0.055(3) Uiso d . 1.00 . 2
Ow4 O -0.0489(9) 0.2642(3) -0.2818(4) 0.056(3) Uiso d . 1.00 . 2
Ow5 O -0.3022(9) 0.3294(3) 0.2573(4) 0.058(3) Uiso d . 1.00 . 2
Ow6 O 0.2817(8) 0.1719(3) 0.0530(4) 0.061(3) Uiso d . 1.00 . 2
Ow7 O -0.0944(9) 0.3152(3) 0.1897(4) 0.064(3) Uiso d . 1.00 . 2
Ow8 O -0.0023(10) 0.2025(3) 0.1101(5) 0.068(3) Uiso d . 1.00 . 2
Ow9 O 1.245(1) 0.2180(3) -0.0978(5) 0.070(3) Uiso d . 1.00 . 2
Ow10 O 0.988(1) 0.2403(4) 0.2414(5) 0.082(4) Uiso d . 1.00 . 2
Ow11 O 0.319(1) 0.2671(4) -0.1887(5) 0.090(4) Uiso d . 1.00 . 2
Ow12 O 0.129(1) 0.1639(4) -0.2199(6) 0.096(4) Uiso d . 1.00 . 2
Ow13 O 0.054(1) 0.3451(4) -0.1693(5) 0.095(4) Uiso d . 1.00 . 2
Ow14 O 0.123(2) 0.1535(5) 0.1844(7) 0.135(6) Uiso d . 1.00 . 2
Ow15a O 0.313(3) 0.2628(8) -0.363(1) 0.105(9) Uiso d . 0.50 . 2
Ow15b O 0.356(3) 0.262(1) -0.416(2) 0.16(1) Uiso d . 0.50 . 2
Ow16a O 0.305(2) 0.2420(8) 0.219(1) 0.097(8) Uiso d . 0.50 . 2
Ow16b O 0.307(3) 0.282(1) 0.218(2) 0.15(1) Uiso d . 0.50 . 2
Ow17a O 0.355(3) 0.327(1) -0.343(2) 0.15(1) Uiso d . 0.50 . 2
Ow17b O 0.385(4) 0.365(1) -0.336(2) 0.16(1) Uiso d . 0.50 . 2
Cp11 C 0.399(1) 0.0662(4) -0.1653(5) 0.039(3) Uani d . 1.00 . 0
Cp12 C 0.296(1) 0.0536(5) -0.1948(6) 0.051(4) Uani d . 1.00 . 1
Cp13 C 0.278(2) 0.0084(5) -0.1985(7) 0.067(5) Uani d . 1.00 . 1
Cp14 C 0.354(1) -0.0226(5) -0.1762(6) 0.056(4) Uani d . 1.00 . 0
Cp15 C 0.454(1) -0.0086(5) -0.1474(7) 0.064(5) Uani d . 1.00 . 1
Cp16 C 0.476(1) 0.0360(5) -0.1419(6) 0.052(4) Uani d . 1.00 . 1
Cp17 C 0.330(2) -0.0703(5) -0.1806(7) 0.079(6) Uani d . 1.00 . 3
Cp21 C 0.107(1) 0.4247(4) 0.0006(7) 0.050(3) Uani d . 1.00 . 0
Cp22 C 0.196(1) 0.4480(5) 0.0262(7) 0.074(5) Uani d . 1.00 . 1
Cp23 C 0.185(2) 0.4950(6) 0.0217(8) 0.090(6) Uani d . 1.00 . 1
Cp24 C 0.093(2) 0.5138(5) -0.0040(9) 0.084(6) Uani d . 1.00 . 0
Cp25 C 0.006(2) 0.4888(5) -0.0300(8) 0.080(6) Uani d . 1.00 . 1
Cp26 C 0.010(1) 0.4444(5) -0.0268(7) 0.066(5) Uani d . 1.00 . 1
Cp27 C 0.083(3) 0.5641(5) -0.009(1) 0.150(10) Uani d . 1.00 . 3
Cp31 C 1.055(1) 0.0767(4) -0.0062(7) 0.043(3) Uani d . 1.00 . 0
Cp32 C 1.000(1) 0.0432(4) 0.0252(7) 0.061(5) Uani d . 1.00 . 1
Cp33 C 1.050(1) 0.0009(4) 0.0192(6) 0.053(4) Uani d . 1.00 . 1
Cp34 C 1.148(1) -0.0068(4) -0.0142(6) 0.048(4) Uani d . 1.00 . 0
Cp35 C 1.204(1) 0.0267(4) -0.0434(6) 0.055(4) Uani d . 1.00 . 1
Cp36 C 1.155(1) 0.0691(4) -0.0388(6) 0.049(4) Uani d . 1.00 . 1
Cp37 C 1.195(2) -0.0535(4) -0.0185(7) 0.074(6) Uani d . 1.00 . 3
Cp41 C 0.414(1) 0.4475(4) 0.1712(5) 0.038(3) Uani d . 1.00 . 0
Cp42 C 0.487(1) 0.4730(5) 0.1390(6) 0.058(4) Uani d . 1.00 . 1
Cp43 C 0.456(1) 0.5166(5) 0.1311(8) 0.067(5) Uani d . 1.00 . 1
Cp44 C 0.355(2) 0.5330(5) 0.1565(8) 0.063(5) Uani d . 1.00 . 0
Cp45 C 0.287(1) 0.5083(6) 0.1875(7) 0.070(5) Uani d . 1.00 . 1
Cp46 C 0.313(1) 0.4635(5) 0.1980(7) 0.066(5) Uani d . 1.00 . 1
Cp47 C 0.328(2) 0.5815(5) 0.149(1) 0.104(7) Uani d . 1.00 . 3
Cp51 C 0.409(1) 0.0450(4) 0.1578(6) 0.040(3) Uani d . 1.00 . 0
Cp52 C 0.307(1) 0.0261(5) 0.1326(6) 0.062(4) Uani d . 1.00 . 1
Cp53 C 0.285(1) -0.0196(6) 0.1393(7) 0.067(5) Uani d . 1.00 . 1
Cp54 C 0.363(2) -0.0443(5) 0.1686(6) 0.058(4) Uani d . 1.00 . 0
Cp55 C 0.464(1) -0.0261(5) 0.1941(6) 0.059(4) Uani d . 1.00 . 1
Cp56 C 0.488(1) 0.0185(5) 0.1884(6) 0.054(4) Uani d . 1.00 . 1
Cp57 C 0.337(2) -0.0934(5) 0.1740(8) 0.094(7) Uani d . 1.00 . 3
Cp61 C 0.383(1) 0.4355(4) -0.1748(6) 0.049(3) Uani d . 1.00 . 0
Cp62 C 0.458(1) 0.4674(5) -0.1999(6) 0.056(4) Uani d . 1.00 . 1
Cp63 C 0.425(2) 0.5107(5) -0.1927(7) 0.065(5) Uani d . 1.00 . 1
Cp64 C 0.324(2) 0.5221(5) -0.1615(7) 0.066(5) Uani d . 1.00 . 0
Cp65 C 0.251(2) 0.4889(5) -0.1383(7) 0.068(5) Uani d . 1.00 . 1
Cp66 C 0.283(1) 0.4461(5) -0.1448(7) 0.061(4) Uani d . 1.00 . 1
Cp67 C 0.287(2) 0.5699(5) -0.1552(8) 0.080(6) Uani d . 1.00 . 3

loop_
_atom_type_symbol
_atom_type_oxidation_number
_atom_type_number_in_cell
_atom_type_scat_dispersion_real
_atom_type_scat_dispersion_imag
_atom_type_scat_source
Mo 0 12 -1.683 0.686
;International Tables for Crystallography
(1992, Vol. C, Tables 4.2.6.8 and 6.1.1.1)
;
Ga 0 4 0.231 1.608
;International Tables for Crystallography
(1992, Vol. C, Tables 4.2.6.8 and 6.1.1.1)
;
S 0 40 0.125 0.123
;International Tables for Crystallography
(1992, Vol. C, Tables 4.2.6.8 and 6.1.1.1)
;
O 0 188 0.011 0.006
;International Tables for Crystallography
(1992, Vol. C, Tables 4.2.6.8 and 6.1.1.1)
;
C 0 168 0.003 0.002
;International Tables for Crystallography
(1992, Vol. C, Tables 4.2.6.8 and 6.1.1.1)
;
H 0 400 0.000 0.000
;International Tables for Crystallography
(1992, Vol. C, Table 6.1.1.2)
;

loop_
_geom_angle_atom_site_label_1
_geom_angle_atom_site_label_2
_geom_angle_atom_site_label_3
_geom_angle
_geom_angle_site_symmetry_1
_geom_angle_site_symmetry_2
_geom_angle_site_symmetry_3
_geom_angle_publ_flag
Mo2 Mo1 Mo3 59.72(4) 1_555 1_555 1_555 yes
Mo2 Mo1 S1 55.03(9) 1_555 1_555 1_555 yes
Mo2 Mo1 S2 55.22(10) 1_555 1_555 1_555 yes
Mo2 Mo1 S4 96.5(1) 1_555 1_555 1_555 yes
Mo2 Mo1 O11 142.0(3) 1_555 1_555 1_555 yes
Mo2 Mo1 O12 97.1(3) 1_555 1_555 1_555 yes
Mo2 Mo1 O13 140.6(3) 1_555 1_555 1_555 yes
Mo3 Mo1 S1 55.10(9) 1_555 1_555 1_555 yes
Mo3 Mo1 S2 95.77(9) 1_555 1_555 1_555 yes
Mo3 Mo1 S4 54.65(9) 1_555 1_555 1_555 yes
Mo3 Mo1 O11 140.1(3) 1_555 1_555 1_555 yes
Mo3 Mo1 O12 140.5(3) 1_555 1_555 1_555 yes
Mo3 Mo1 O13 99.6(3) 1_555 1_555 1_555 yes
S1 Mo1 S2 109.7(1) 1_555 1_555 1_555 yes
S1 Mo1 S4 109.0(1) 1_555 1_555 1_555 yes
S1 Mo1 O11 157.5(3) 1_555 1_555 1_555 yes
S1 Mo1 O12 85.5(3) 1_555 1_555 1_555 yes
S1 Mo1 O13 85.6(3) 1_555 1_555 1_555 yes
S2 Mo1 S4 86.3(1) 1_555 1_555 1_555 yes
S2 Mo1 O11 87.3(3) 1_555 1_555 1_555 yes
S2 Mo1 O12 94.8(3) 1_555 1_555 1_555 yes
S2 Mo1 O13 162.9(3) 1_555 1_555 1_555 yes
S4 Mo1 O11 86.0(3) 1_555 1_555 1_555 yes
S4 Mo1 O12 164.3(3) 1_555 1_555 1_555 yes
S4 Mo1 O13 96.3(3) 1_555 1_555 1_555 yes
O11 Mo1 O12 78.4(4) 1_555 1_555 1_555 yes
O11 Mo1 O13 76.0(4) 1_555 1_555 1_555 yes
O12 Mo1 O13 78.1(4) 1_555 1_555 1_555 yes
Mo1 Mo2 Mo3 60.48(4) 1_555 1_555 1_555 yes
Mo1 Mo2 S1 55.06(9) 1_555 1_555 1_555 yes
Mo1 Mo2 S2 55.14(9) 1_555 1_555 1_555 yes
Mo1 Mo2 S3 97.22(10) 1_555 1_555 1_555 yes
Mo1 Mo2 O21 142.1(3) 1_555 1_555 1_555 yes
Mo1 Mo2 O22 140.7(3) 1_555 1_555 1_555 yes
Mo1 Mo2 O23 98.5(3) 1_555 1_555 1_555 yes
Mo3 Mo2 S1 55.42(9) 1_555 1_555 1_555 yes
Mo3 Mo2 S2 96.3(1) 1_555 1_555 1_555 yes
Mo3 Mo2 S3 55.06(9) 1_555 1_555 1_555 yes
Mo3 Mo2 O21 141.5(3) 1_555 1_555 1_555 yes
Mo3 Mo2 O22 98.3(3) 1_555 1_555 1_555 yes
Mo3 Mo2 O23 140.8(3) 1_555 1_555 1_555 yes
S1 Mo2 S2 109.6(1) 1_555 1_555 1_555 yes
S1 Mo2 S3 109.8(1) 1_555 1_555 1_555 yes
S1 Mo2 O21 155.8(3) 1_555 1_555 1_555 yes
S1 Mo2 O22 85.6(3) 1_555 1_555 1_555 yes
S1 Mo2 O23 85.4(3) 1_555 1_555 1_555 yes
S2 Mo2 S3 86.4(1) 1_555 1_555 1_555 yes
S2 Mo2 O21 87.9(3) 1_555 1_555 1_555 yes
S2 Mo2 O22 163.2(3) 1_555 1_555 1_555 yes
S2 Mo2 O23 96.6(3) 1_555 1_555 1_555 yes
S3 Mo2 O21 87.2(3) 1_555 1_555 1_555 yes
S3 Mo2 O22 95.1(3) 1_555 1_555 1_555 yes
S3 Mo2 O23 162.6(3) 1_555 1_555 1_555 yes
O21 Mo2 O22 75.5(4) 1_555 1_555 1_555 yes
O21 Mo2 O23 75.8(4) 1_555 1_555 1_555 yes
O22 Mo2 O23 77.1(4) 1_555 1_555 1_555 yes
Mo1 Mo3 Mo2 59.79(4) 1_555 1_555 1_555 yes
Mo1 Mo3 S1 54.67(9) 1_555 1_555 1_555 yes
Mo1 Mo3 S3 96.63(9) 1_555 1_555 1_555 yes
Mo1 Mo3 S4 54.55(10) 1_555 1_555 1_555 yes
Mo1 Mo3 O31 140.9(3) 1_555 1_555 1_555 yes
Mo1 Mo3 O32 98.7(3) 1_555 1_555 1_555 yes
Mo1 Mo3 O33 138.6(3) 1_555 1_555 1_555 yes
Mo2 Mo3 S1 54.95(9) 1_555 1_555 1_555 yes
Mo2 Mo3 S3 54.93(9) 1_555 1_555 1_555 yes
Mo2 Mo3 S4 96.45(10) 1_555 1_555 1_555 yes
Mo2 Mo3 O31 139.3(3) 1_555 1_555 1_555 yes
Mo2 Mo3 O32 141.2(3) 1_555 1_555 1_555 yes
Mo2 Mo3 O33 95.4(3) 1_555 1_555 1_555 yes
S1 Mo3 S3 109.2(1) 1_555 1_555 1_555 yes
S1 Mo3 S4 108.4(1) 1_555 1_555 1_555 yes
S1 Mo3 O31 159.4(3) 1_555 1_555 1_555 yes
S1 Mo3 O32 86.2(3) 1_555 1_555 1_555 yes
S1 Mo3 O33 84.1(3) 1_555 1_555 1_555 yes
S3 Mo3 S4 87.8(1) 1_555 1_555 1_555 yes
S3 Mo3 O31 84.8(3) 1_555 1_555 1_555 yes
S3 Mo3 O32 162.8(3) 1_555 1_555 1_555 yes
S3 Mo3 O33 93.4(3) 1_555 1_555 1_555 yes
S4 Mo3 O31 86.6(3) 1_555 1_555 1_555 yes
S4 Mo3 O32 94.7(3) 1_555 1_555 1_555 yes
S4 Mo3 O33 166.3(3) 1_555 1_555 1_555 yes
O31 Mo3 O32 78.4(4) 1_555 1_555 1_555 yes
O31 Mo3 O33 80.0(3) 1_555 1_555 1_555 yes
O32 Mo3 O33 80.2(4) 1_555 1_555 1_555 yes
S2 Ga1 S3 78.1(1) 1_555 1_555 1_555 yes
S2 Ga1 S4 78.7(1) 1_555 1_555 1_555 yes
S2 Ga1 O41 95.2(3) 1_555 1_555 1_555 yes
S2 Ga1 O42 97.9(3) 1_555 1_555 1_555 yes
S2 Ga1 O43 171.8(3) 1_555 1_555 1_555 yes
S3 Ga1 S4 80.4(1) 1_555 1_555 1_555 yes
S3 Ga1 O41 173.0(3) 1_555 1_555 1_555 yes
S3 Ga1 O42 92.4(4) 1_555 1_555 1_555 yes
S3 Ga1 O43 95.7(3) 1_555 1_555 1_555 yes
S4 Ga1 O41 96.3(4) 1_555 1_555 1_555 yes
S4 Ga1 O42 172.5(4) 1_555 1_555 1_555 yes
S4 Ga1 O43 95.1(3) 1_555 1_555 1_555 yes
O41 Ga1 O42 90.6(5) 1_555 1_555 1_555 yes
O41 Ga1 O43 90.7(4) 1_555 1_555 1_555 yes
O42 Ga1 O43 87.7(4) 1_555 1_555 1_555 yes
Mo1 S1 Mo2 69.9(1) 1_555 1_555 1_555 yes
Mo1 S1 Mo3 70.2(1) 1_555 1_555 1_555 yes
Mo2 S1 Mo3 69.6(1) 1_555 1_555 1_555 yes
Mo1 S2 Mo2 69.6(1) 1_555 1_555 1_555 yes
Mo1 S2 Ga1 96.0(1) 1_555 1_555 1_555 yes
Mo2 S2 Ga1 96.7(1) 1_555 1_555 1_555 yes
Mo2 S3 Mo3 70.0(1) 1_555 1_555 1_555 yes
Mo2 S3 Ga1 97.9(1) 1_555 1_555 1_555 yes
Mo3 S3 Ga1 95.2(1) 1_555 1_555 1_555 yes
Mo1 S4 Mo3 70.8(1) 1_555 1_555 1_555 yes
Mo1 S4 Ga1 98.5(1) 1_555 1_555 1_555 yes
Mo3 S4 Ga1 96.5(1) 1_555 1_555 1_555 yes
Op11 Sp1 Op12 109.9(7) 1_555 1_555 1_555 yes
Op11 Sp1 Op13 113.0(8) 1_555 1_555 1_555 yes
Op11 Sp1 Cp11 106.5(7) 1_555 1_555 1_555 yes
Op12 Sp1 Op13 112.3(7) 1_555 1_555 1_555 yes
Op12 Sp1 Cp11 106.6(7) 1_555 1_555 1_555 yes
Op13 Sp1 Cp11 108.1(7) 1_555 1_555 1_555 yes
Op21 Sp2 Op22 110.5(9) 1_555 1_555 1_555 yes
Op21 Sp2 Op23 111.4(8) 1_555 1_555 1_555 yes
Op21 Sp2 Cp21 106.9(7) 1_555 1_555 1_555 yes
Op22 Sp2 Op23 112.8(7) 1_555 1_555 1_555 yes
Op22 Sp2 Cp21 106.3(9) 1_555 1_555 1_555 yes
Op23 Sp2 Cp21 108.6(8) 1_555 1_555 1_555 yes
Op31 Sp3 Op32 114.3(9) 1_555 1_555 1_555 yes
Op31 Sp3 Op33 110.0(9) 1_555 1_555 1_555 yes
Op31 Sp3 Cp31 106.0(7) 1_555 1_555 1_555 yes
Op32 Sp3 Op33 112.2(6) 1_555 1_555 1_555 yes
Op32 Sp3 Cp31 107.0(8) 1_555 1_555 1_555 yes
Op33 Sp3 Cp31 107.0(8) 1_555 1_555 1_555 yes
Op41 Sp4 Op42 109(1) 1_555 1_555 1_555 yes
Op41 Sp4 Op43 112.3(9) 1_555 1_555 1_555 yes
Op41 Sp4 Cp41 107.4(7) 1_555 1_555 1_555 yes
Op42 Sp4 Op43 113.3(9) 1_555 1_555 1_555 yes
Op42 Sp4 Cp41 108.3(9) 1_555 1_555 1_555 yes
Op43 Sp4 Cp41 105.6(7) 1_555 1_555 1_555 yes
Op51 Sp5 Op52 111.4(8) 1_555 1_555 1_555 yes
Op51 Sp5 Op53 110.2(9) 1_555 1_555 1_555 yes
Op51 Sp5 Cp51 107.3(8) 1_555 1_555 1_555 yes
Op52 Sp5 Op53 115.2(9) 1_555 1_555 1_555 yes
Op52 Sp5 Cp51 105.7(8) 1_555 1_555 1_555 yes
Op53 Sp5 Cp51 106.5(8) 1_555 1_555 1_555 yes
Op61 Sp6 Op62 109.5(8) 1_555 1_555 1_555 yes
Op61 Sp6 Op63 114(1) 1_555 1_555 1_555 yes
Op61 Sp6 Cp61 105.7(8) 1_555 1_555 1_555 yes
Op62 Sp6 Op63 111.2(10) 1_555 1_555 1_555 yes
Op62 Sp6 Cp61 106.6(8) 1_555 1_555 1_555 yes
Op63 Sp6 Cp61 108.6(9) 1_555 1_555 1_555 yes
Sp1 Cp11 Cp12 117(1) 1_555 1_555 1_555 yes
Sp1 Cp11 Cp16 120(1) 1_555 1_555 1_555 yes
Cp12 Cp11 Cp16 121(1) 1_555 1_555 1_555 yes
Cp11 Cp12 Cp13 115(1) 1_555 1_555 1_555 yes
Cp12 Cp13 Cp14 124(1) 1_555 1_555 1_555 yes
Cp13 Cp14 Cp15 117(1) 1_555 1_555 1_555 yes
Cp13 Cp14 Cp17 123(1) 1_555 1_555 1_555 yes
Cp15 Cp14 Cp17 118(1) 1_555 1_555 1_555 yes
Cp14 Cp15 Cp16 119(1) 1_555 1_555 1_555 yes
Cp11 Cp16 Cp15 120(1) 1_555 1_555 1_555 yes
Sp2 Cp21 Cp22 118(1) 1_555 1_555 1_555 yes
Sp2 Cp21 Cp26 118(1) 1_555 1_555 1_555 yes
Cp22 Cp21 Cp26 122(1) 1_555 1_555 1_555 yes
Cp21 Cp22 Cp23 115(1) 1_555 1_555 1_555 yes
Cp22 Cp23 Cp24 122(2) 1_555 1_555 1_555 yes
Cp23 Cp24 Cp25 120(1) 1_555 1_555 1_555 yes
Cp23 Cp24 Cp27 121(2) 1_555 1_555 1_555 yes
Cp25 Cp24 Cp27 118(2) 1_555 1_555 1_555 yes
Cp24 Cp25 Cp26 120(2) 1_555 1_555 1_555 yes
Cp21 Cp26 Cp25 118(2) 1_555 1_555 1_555 yes
Sp3 Cp31 Cp32 118(1) 1_555 1_555 1_555 yes
Sp3 Cp31 Cp36 119(1) 1_555 1_555 1_555 yes
Cp32 Cp31 Cp36 121(1) 1_555 1_555 1_555 yes
Cp31 Cp32 Cp33 116(1) 1_555 1_555 1_555 yes
Cp32 Cp33 Cp34 121(1) 1_555 1_555 1_555 yes
Cp33 Cp34 Cp35 121(1) 1_555 1_555 1_555 yes
Cp33 Cp34 Cp37 118(1) 1_555 1_555 1_555 yes
Cp35 Cp34 Cp37 120(1) 1_555 1_555 1_555 yes
Cp34 Cp35 Cp36 117(1) 1_555 1_555 1_555 yes
Cp31 Cp36 Cp35 120(1) 1_555 1_555 1_555 yes
Sp4 Cp41 Cp42 119(1) 1_555 1_555 1_555 yes
Sp4 Cp41 Cp46 118(1) 1_555 1_555 1_555 yes
Cp42 Cp41 Cp46 122(1) 1_555 1_555 1_555 yes
Cp41 Cp42 Cp43 118(1) 1_555 1_555 1_555 yes
Cp42 Cp43 Cp44 119(1) 1_555 1_555 1_555 yes
Cp43 Cp44 Cp45 120(1) 1_555 1_555 1_555 yes
Cp43 Cp44 Cp47 117(2) 1_555 1_555 1_555 yes
Cp45 Cp44 Cp47 121(2) 1_555 1_555 1_555 yes
Cp44 Cp45 Cp46 123(1) 1_555 1_555 1_555 yes
Cp41 Cp46 Cp45 115(1) 1_555 1_555 1_555 yes
Sp5 Cp51 Cp52 120(1) 1_555 1_555 1_555 yes
Sp5 Cp51 Cp56 120(1) 1_555 1_555 1_555 yes
Cp52 Cp51 Cp56 119(1) 1_555 1_555 1_555 yes
Cp51 Cp52 Cp53 119(1) 1_555 1_555 1_555 yes
Cp52 Cp53 Cp54 120(1) 1_555 1_555 1_555 yes
Cp53 Cp54 Cp55 121(1) 1_555 1_555 1_555 yes
Cp53 Cp54 Cp57 118(1) 1_555 1_555 1_555 yes
Cp55 Cp54 Cp57 120(1) 1_555 1_555 1_555 yes
Cp54 Cp55 Cp56 120(1) 1_555 1_555 1_555 yes
Cp51 Cp56 Cp55 119(1) 1_555 1_555 1_555 yes
Sp6 Cp61 Cp62 117(1) 1_555 1_555 1_555 yes
Sp6 Cp61 Cp66 120(1) 1_555 1_555 1_555 yes
Cp62 Cp61 Cp66 122(1) 1_555 1_555 1_555 yes
Cp61 Cp62 Cp63 116(1) 1_555 1_555 1_555 yes
Cp62 Cp63 Cp64 121(1) 1_555 1_555 1_555 yes
Cp63 Cp64 Cp65 119(1) 1_555 1_555 1_555 yes
Cp63 Cp64 Cp67 120(1) 1_555 1_555 1_555 yes
Cp65 Cp64 Cp67 120(1) 1_555 1_555 1_555 yes
Cp64 Cp65 Cp66 119(1) 1_555 1_555 1_555 yes
Cp61 Cp66 Cp65 120(1) 1_555 1_555 1_555 yes

loop_
_geom_bond_atom_site_label_1
_geom_bond_atom_site_label_2
_geom_bond_distance
_geom_bond_site_symmetry_1
_geom_bond_site_symmetry_2
_geom_bond_publ_flag
Mo1 Mo2 2.674(2) 1_555 1_555 yes
Mo1 Mo3 2.692(2) 1_555 1_555 yes
Mo1 S1 2.334(4) 1_555 1_555 yes
Mo1 S2 2.340(4) 1_555 1_555 yes
Mo1 S4 2.322(4) 1_555 1_555 yes
Mo1 O11 2.204(10) 1_555 1_555 yes
Mo1 O12 2.241(10) 1_555 1_555 yes
Mo1 O13 2.187(9) 1_555 1_555 yes
Mo2 Mo3 2.672(2) 1_555 1_555 yes
Mo2 S1 2.333(4) 1_555 1_555 yes
Mo2 S2 2.342(4) 1_555 1_555 yes
Mo2 S3 2.327(4) 1_555 1_555 yes
Mo2 O21 2.238(9) 1_555 1_555 yes
Mo2 O22 2.201(9) 1_555 1_555 yes
Mo2 O23 2.220(9) 1_555 1_555 yes
Mo3 S1 2.346(4) 1_555 1_555 yes
Mo3 S3 2.331(4) 1_555 1_555 yes
Mo3 S4 2.325(4) 1_555 1_555 yes
Mo3 O31 2.190(9) 1_555 1_555 yes
Mo3 O32 2.175(9) 1_555 1_555 yes
Mo3 O33 2.201(9) 1_555 1_555 yes
Ga1 S2 2.552(4) 1_555 1_555 yes
Ga1 S3 2.524(4) 1_555 1_555 yes
Ga1 S4 2.479(4) 1_555 1_555 yes
Ga1 O41 1.916(10) 1_555 1_555 yes
Ga1 O42 2.02(1) 1_555 1_555 yes
Ga1 O43 1.969(9) 1_555 1_555 yes
Sp1 Op11 1.48(1) 1_555 1_555 yes
Sp1 Op12 1.47(1) 1_555 1_555 yes
Sp1 Op13 1.45(1) 1_555 1_555 yes
Sp1 Cp11 1.78(2) 1_555 1_555 yes
Sp2 Op21 1.47(1) 1_555 1_555 yes
Sp2 Op22 1.48(1) 1_555 1_555 yes
Sp2 Op23 1.44(1) 1_555 1_555 yes
Sp2 Cp21 1.77(2) 1_555 1_555 yes
Sp3 Op31 1.44(1) 1_555 1_555 yes
Sp3 Op32 1.45(1) 1_555 1_555 yes
Sp3 Op33 1.47(1) 1_555 1_555 yes
Sp3 Cp31 1.75(1) 1_555 1_555 yes
Sp4 Op41 1.40(1) 1_555 1_555 yes
Sp4 Op42 1.45(1) 1_555 1_555 yes
Sp4 Op43 1.46(1) 1_555 1_555 yes
Sp4 Cp41 1.76(1) 1_555 1_555 yes
Sp5 Op51 1.46(1) 1_555 1_555 yes
Sp5 Op52 1.44(1) 1_555 1_555 yes
Sp5 Op53 1.44(1) 1_555 1_555 yes
Sp5 Cp51 1.74(2) 1_555 1_555 yes
Sp6 Op61 1.41(1) 1_555 1_555 yes
Sp6 Op62 1.46(1) 1_555 1_555 yes
Sp6 Op63 1.38(1) 1_555 1_555 yes
Sp6 Cp61 1.79(2) 1_555 1_555 yes
Ow15a Ow15b 1.35(5) 1_555 1_555 yes
Ow16a Ow16b 1.23(4) 1_555 1_555 yes
Ow17a Ow17b 1.22(5) 1_555 1_555 yes
Cp11 Cp12 1.40(2) 1_555 1_555 yes
Cp11 Cp16 1.39(2) 1_555 1_555 yes
Cp12 Cp13 1.41(2) 1_555 1_555 yes
Cp13 Cp14 1.39(3) 1_555 1_555 yes
Cp14 Cp15 1.39(3) 1_555 1_555 yes
Cp14 Cp17 1.50(2) 1_555 1_555 yes
Cp15 Cp16 1.41(2) 1_555 1_555 yes
Cp21 Cp22 1.37(2) 1_555 1_555 yes
Cp21 Cp26 1.41(2) 1_555 1_555 yes
Cp22 Cp23 1.46(3) 1_555 1_555 yes
Cp23 Cp24 1.34(3) 1_555 1_555 yes
Cp24 Cp25 1.39(3) 1_555 1_555 yes
Cp24 Cp27 1.56(3) 1_555 1_555 yes
Cp25 Cp26 1.38(3) 1_555 1_555 yes
Cp31 Cp32 1.42(2) 1_555 1_555 yes
Cp31 Cp36 1.38(2) 1_555 1_555 yes
Cp32 Cp33 1.43(2) 1_555 1_555 yes
Cp33 Cp34 1.38(2) 1_555 1_555 yes
Cp34 Cp35 1.40(2) 1_555 1_555 yes
Cp34 Cp37 1.54(2) 1_555 1_555 yes
Cp35 Cp36 1.43(2) 1_555 1_555 yes
Cp41 Cp42 1.37(2) 1_555 1_555 yes
Cp41 Cp46 1.39(2) 1_555 1_555 yes
Cp42 Cp43 1.41(2) 1_555 1_555 yes
Cp43 Cp44 1.38(3) 1_555 1_555 yes
Cp44 Cp45 1.31(3) 1_555 1_555 yes
Cp44 Cp47 1.54(2) 1_555 1_555 yes
Cp45 Cp46 1.44(3) 1_555 1_555 yes
Cp51 Cp52 1.42(2) 1_555 1_555 yes
Cp51 Cp56 1.41(2) 1_555 1_555 yes
Cp52 Cp53 1.44(3) 1_555 1_555 yes
Cp53 Cp54 1.35(3) 1_555 1_555 yes
Cp54 Cp55 1.40(3) 1_555 1_555 yes
Cp54 Cp57 1.55(2) 1_555 1_555 yes
Cp55 Cp56 1.41(2) 1_555 1_555 yes
Cp61 Cp62 1.43(2) 1_555 1_555 yes
Cp61 Cp66 1.37(2) 1_555 1_555 yes
Cp62 Cp63 1.40(2) 1_555 1_555 yes
Cp63 Cp64 1.40(3) 1_555 1_555 yes
Cp64 Cp65 1.42(3) 1_555 1_555 yes
Cp64 Cp67 1.54(3) 1_555 1_555 yes
Cp65 Cp66 1.38(2) 1_555 1_555 yes

loop_
_geom_contact_atom_site_label_1
_geom_contact_atom_site_label_2
_geom_contact_distance
_geom_contact_site_symmetry_1
_geom_contact_site_symmetry_2
_geom_contact_publ_flag
Mo1 Mo2 2.674(2) 1_555 1_555 ?
Mo1 Mo3 2.692(2) 1_555 1_555 ?
Mo2 Mo3 2.672(2) 1_555 1_555 ?
Ga1 S2 2.552(4) 1_555 1_555 ?
Ga1 S3 2.524(4) 1_555 1_555 ?
